data_4078605
loop_
_publ_author_name
'Ciabatti, Iacopo'
'Femoni, Cristina'
'Iapalucci, Maria Carmela'
'Longoni, Giuliano'
'Zacchini, Stefano'

_publ_section_title
;
 Bimetallic Nickel--Cobalt Hexacarbido Carbonyl Clusters
 [H6--nNi22Co6C6(CO)36]n&#x2212;(n= 3--6) Possessing Polyhydride Nature
 and Their Base-Induced Degradation to the Monoacetylide
 [Ni9CoC2(CO)16--x]3--(x= 0, 1)
;
_journal_issue 12
_journal_name_full Organometallics
_journal_page_first 4593
_journal_paper_doi 10.1021/om300412d
_journal_volume 31
_journal_year 2012
_chemical_formula_sum 'C41.42 H60 Co N3 Ni9 O15.42'
_chemical_formula_weight 1434.00
_chemical_name_systematic
; 
 ? 
;
_space_group_IT_number 58
_symmetry_cell_setting orthorhombic
_symmetry_space_group_name_Hall '-P 2 2n'
_symmetry_space_group_name_H-M 'P n n m'
_atom_sites_solution_hydrogens geom
_atom_sites_solution_primary direct
_atom_sites_solution_secondary difmap
_audit_creation_method SHELXL-97
_cell_angle_alpha 90.00
_cell_angle_beta 90.00
_cell_angle_gamma 90.00
_cell_formula_units_Z 2
_cell_length_a 12.0473(12)
_cell_length_b 12.2173(12)
_cell_length_c 18.4801(18)
_cell_measurement_reflns_used 9970
_cell_measurement_temperature 293(2)
_cell_measurement_theta_max 28.0335
_cell_measurement_theta_min 2.204
_cell_volume 2720.0(5)
_computing_structure_refinement 'SHELXL-97 (Sheldrick, 1997)'
_computing_structure_solution 'SHELXS-97 (Sheldrick, 1990)'
_diffrn_ambient_temperature 293(2)
_diffrn_measured_fraction_theta_full 0.999
_diffrn_measured_fraction_theta_max 0.999
_diffrn_measurement_device_type 'CCD area detector'
_diffrn_measurement_method 'phi and omega scans'
_diffrn_radiation_monochromator graphite
_diffrn_radiation_source 'fine-focus sealed tube'
_diffrn_radiation_type MoK\a
_diffrn_radiation_wavelength 0.71073
_diffrn_reflns_av_R_equivalents 0.0351
_diffrn_reflns_av_sigmaI/netI 0.0173
_diffrn_reflns_limit_h_max 14
_diffrn_reflns_limit_h_min -14
_diffrn_reflns_limit_k_max 14
_diffrn_reflns_limit_k_min -14
_diffrn_reflns_limit_l_max 22
_diffrn_reflns_limit_l_min -22
_diffrn_reflns_number 25873
_diffrn_reflns_theta_full 25.55
_diffrn_reflns_theta_max 25.55
_diffrn_reflns_theta_min 2.00
_exptl_absorpt_coefficient_mu 3.398
_exptl_absorpt_correction_T_max 0.6859
_exptl_absorpt_correction_T_min 0.5355
_exptl_absorpt_correction_type empirical
_exptl_crystal_colour black
_exptl_crystal_density_diffrn 1.751
_exptl_crystal_density_method 'not measured'
_exptl_crystal_description prism
_exptl_crystal_F_000 1464
_exptl_crystal_size_max 0.21
_exptl_crystal_size_mid 0.16
_exptl_crystal_size_min 0.12
_refine_diff_density_max 0.559
_refine_diff_density_min -0.432
_refine_diff_density_rms 0.088
_refine_ls_extinction_method none
_refine_ls_goodness_of_fit_ref 1.225
_refine_ls_hydrogen_treatment constr
_refine_ls_matrix_type full
_refine_ls_number_parameters 278
_refine_ls_number_reflns 2637
_refine_ls_number_restraints 205
_refine_ls_restrained_S_all 1.279
_refine_ls_R_factor_all 0.0442
_refine_ls_R_factor_gt 0.0407
_refine_ls_shift/su_max 0.000
_refine_ls_shift/su_mean 0.000
_refine_ls_structure_factor_coef Fsqd
_refine_ls_weighting_details 'calc w=1/[\s^2^(Fo^2^)+(0.0275P)^2^+7.1990P] where P=(Fo^2^+2Fc^2^)/3'
_refine_ls_weighting_scheme calc
_refine_ls_wR_factor_gt 0.1011
_refine_ls_wR_factor_ref 0.1027
_reflns_number_gt 2402
_reflns_number_total 2637
_reflns_threshold_expression >2sigma(I)
_cod_data_source_file om300412d_si_001.cif
_cod_data_source_block pnnm
_cod_original_sg_symbol_H-M Pnnm
_cod_database_code 4078605

loop_
_symmetry_equiv_pos_as_xyz
'x, y, z'
'-x, -y, z'
'-x+1/2, y+1/2, -z+1/2'
'x+1/2, -y+1/2, -z+1/2'
'-x, -y, -z'
'x, y, -z'
'x-1/2, -y-1/2, z-1/2'
'-x-1/2, y-1/2, z-1/2'

loop_
_atom_site_label
_atom_site_type_symbol
_atom_site_fract_x
_atom_site_fract_y
_atom_site_fract_z
_atom_site_U_iso_or_equiv
_atom_site_adp_type
_atom_site_occupancy
_atom_site_symmetry_multiplicity
_atom_site_calc_flag
_atom_site_refinement_flags
_atom_site_disorder_assembly
_atom_site_disorder_group
Ni1 Ni 0.29383(7) 0.03833(7) 0.5000 0.0477(2) Uani 1 2 d S . .
Ni2 Ni 0.39622(7) -0.12906(8) 0.5000 0.0488(2) Uani 0.50 2 d SP . .
Co2 Co 0.39622(7) -0.12906(8) 0.5000 0.0488(2) Uani 0.50 2 d SP . .
Ni3 Ni 0.42494(6) 0.16851(6) 0.42933(4) 0.0555(2) Uani 1 1 d . . .
Ni4 Ni 0.5000 0.0000 0.39442(5) 0.0524(3) Uani 1 2 d S . .
C1 C 0.4538(5) 0.0383(5) 0.5000 0.0402(13) Uani 1 2 d S . .
C2 C 0.4380(6) 0.0994(6) 0.3335(3) 0.0763(17) Uani 1 1 d U . .
C3 C 0.3511(6) 0.2859(6) 0.4115(4) 0.0837(19) Uani 1 1 d U . .
C4 C 0.1760(6) 0.1170(7) 0.5000 0.076(2) Uani 1 2 d SU . .
C5 C 0.2432(6) -0.1112(7) 0.5000 0.0567(17) Uani 1 2 d SU . .
C6 C 0.4063(7) -0.2312(8) 0.5710(6) 0.082(3) Uani 0.710(8) 1 d PU . 1
C6' C 0.405(3) -0.271(2) 0.5000 0.086(4) Uani 0.290(8) 2 d SPDU . 2
O2 O 0.4152(5) 0.1256(5) 0.2749(2) 0.1120(18) Uani 1 1 d U . .
O3 O 0.3021(5) 0.3634(5) 0.3998(4) 0.130(2) Uani 1 1 d U . .
O4 O 0.0996(6) 0.1715(6) 0.5000 0.114(3) Uani 1 2 d SU . .
O5 O 0.1579(4) -0.1553(5) 0.5000 0.0804(17) Uani 1 2 d SU . .
O6 O 0.3703(6) -0.3010(6) 0.6065(5) 0.108(3) Uani 0.710(8) 1 d PU . 1
O6' O 0.389(2) -0.3630(18) 0.5000 0.102(5) Uani 0.290(8) 2 d SPDU . 2
N1 N 0.5000 0.5000 0.7899(4) 0.0709(14) Uani 1 2 d SDU . .
C101 C 0.5516(7) 0.4167(7) 0.7412(5) 0.085(2) Uani 0.755(7) 1 d PDU A 1
H10A H 0.6024 0.4539 0.7087 0.102 Uiso 0.755(7) 1 calc PR A 1
H10B H 0.4936 0.3841 0.7119 0.102 Uiso 0.755(7) 1 calc PR A 1
C102 C 0.6146(11) 0.3251(9) 0.7792(7) 0.113(3) Uani 0.755(7) 1 d PDU A 1
H10C H 0.6427 0.2747 0.7439 0.169 Uiso 0.755(7) 1 calc PR A 1
H10D H 0.5655 0.2873 0.8116 0.169 Uiso 0.755(7) 1 calc PR A 1
H10E H 0.6753 0.3556 0.8062 0.169 Uiso 0.755(7) 1 calc PR A 1
C103 C 0.4145(6) 0.4488(7) 0.8369(4) 0.0774(18) Uani 0.755(7) 1 d PDU A 1
H10F H 0.3832 0.5059 0.8671 0.093 Uiso 0.755(7) 1 calc PR A 1
H10G H 0.4519 0.3976 0.8687 0.093 Uiso 0.755(7) 1 calc PR A 1
C104 C 0.3193(9) 0.3888(11) 0.8012(6) 0.086(3) Uani 0.755(7) 1 d PDU A 1
H10H H 0.2714 0.3590 0.8378 0.129 Uiso 0.755(7) 1 calc PR A 1
H10I H 0.3480 0.3306 0.7718 0.129 Uiso 0.755(7) 1 calc PR A 1
H10J H 0.2781 0.4388 0.7715 0.129 Uiso 0.755(7) 1 calc PR A 1
C111 C 0.540(2) 0.4172(15) 0.8425(10) 0.077(2) Uani 0.245(7) 1 d PDU A 2
H11A H 0.4773 0.3939 0.8711 0.092 Uiso 0.245(7) 1 calc PR A 2
H11B H 0.5913 0.4539 0.8751 0.092 Uiso 0.245(7) 1 calc PR A 2
C112 C 0.598(3) 0.314(2) 0.8150(19) 0.093(5) Uani 0.245(7) 1 d PDU A 2
H11C H 0.6220 0.2709 0.8554 0.139 Uiso 0.245(7) 1 calc PR A 2
H11D H 0.6618 0.3348 0.7866 0.139 Uiso 0.245(7) 1 calc PR A 2
H11E H 0.5478 0.2728 0.7857 0.139 Uiso 0.245(7) 1 calc PR A 2
C113 C 0.4112(15) 0.457(2) 0.7432(10) 0.076(3) Uani 0.245(7) 1 d PDU A 2
H11F H 0.4431 0.4000 0.7130 0.091 Uiso 0.245(7) 1 calc PR A 2
H11G H 0.3878 0.5154 0.7112 0.091 Uiso 0.245(7) 1 calc PR A 2
C114 C 0.308(2) 0.410(4) 0.779(2) 0.081(5) Uani 0.245(7) 1 d PDU A 2
H11H H 0.2619 0.3758 0.7429 0.121 Uiso 0.245(7) 1 calc PR A 2
H11I H 0.2670 0.4678 0.8020 0.121 Uiso 0.245(7) 1 calc PR A 2
H11J H 0.3290 0.3566 0.8144 0.121 Uiso 0.245(7) 1 calc PR A 2
N2 N 1.0000 0.5000 0.5000 0.0622(18) Uani 1 4 d SDU . .
C201 C 0.899(2) 0.5309(19) 0.5413(16) 0.066(3) Uani 0.25 1 d PDU B -1
H20A H 0.8388 0.5418 0.5074 0.080 Uiso 0.25 1 calc PR B -1
H20B H 0.9129 0.6003 0.5651 0.080 Uiso 0.25 1 calc PR B -1
C202 C 0.862(3) 0.448(3) 0.598(2) 0.074(6) Uani 0.25 1 d PDU B -1
H20C H 0.8039 0.4789 0.6271 0.110 Uiso 0.25 1 calc PR B -1
H20D H 0.9239 0.4294 0.6288 0.110 Uiso 0.25 1 calc PR B -1
H20E H 0.8354 0.3829 0.5747 0.110 Uiso 0.25 1 calc PR B -1
C203 C 1.100(2) 0.4918(18) 0.5462(17) 0.066(3) Uani 0.25 1 d PDU B -1
H20F H 1.1612 0.4662 0.5164 0.079 Uiso 0.25 1 calc PR B -1
H20G H 1.0867 0.4365 0.5828 0.079 Uiso 0.25 1 calc PR B -1
C204 C 1.137(3) 0.597(2) 0.5844(18) 0.068(6) Uani 0.25 1 d PDU B -1
H20H H 1.2071 0.5840 0.6081 0.102 Uiso 0.25 1 calc PR B -1
H20I H 1.0827 0.6173 0.6196 0.102 Uiso 0.25 1 calc PR B -1
H20J H 1.1456 0.6541 0.5495 0.102 Uiso 0.25 1 calc PR B -1
C205 C 0.989(2) 0.3949(12) 0.4598(13) 0.065(3) Uani 0.25 1 d PDU B -1
H20K H 0.9746 0.3373 0.4946 0.079 Uiso 0.25 1 calc PR B -1
H20L H 1.0603 0.3789 0.4375 0.079 Uiso 0.25 1 calc PR B -1
C206 C 0.900(3) 0.389(3) 0.4011(18) 0.073(6) Uani 0.25 1 d PDU B -1
H20M H 0.8978 0.3165 0.3814 0.109 Uiso 0.25 1 calc PR B -1
H20N H 0.9175 0.4404 0.3634 0.109 Uiso 0.25 1 calc PR B -1
H20O H 0.8294 0.4071 0.4217 0.109 Uiso 0.25 1 calc PR B -1
C207 C 1.015(2) 0.5908(15) 0.4462(12) 0.064(3) Uani 0.25 1 d PDU C -1
H20P H 1.0293 0.6580 0.4726 0.077 Uiso 0.25 1 calc PR C -1
H20Q H 0.9459 0.6003 0.4201 0.077 Uiso 0.25 1 calc PR C -1
C208 C 1.108(3) 0.574(3) 0.3912(18) 0.068(6) Uani 0.25 1 d PDU C -1
H20R H 1.1103 0.6355 0.3586 0.102 Uiso 0.25 1 calc PR C -1
H20S H 1.0953 0.5084 0.3643 0.102 Uiso 0.25 1 calc PR C -1
H20T H 1.1781 0.5690 0.4161 0.102 Uiso 0.25 1 calc PR C -1

loop_
_atom_site_aniso_label
_atom_site_aniso_U_11
_atom_site_aniso_U_22
_atom_site_aniso_U_33
_atom_site_aniso_U_23
_atom_site_aniso_U_13
_atom_site_aniso_U_12
Ni1 0.0345(4) 0.0546(5) 0.0542(5) 0.000 0.000 0.0058(4)
Ni2 0.0360(4) 0.0501(5) 0.0604(6) 0.000 0.000 0.0012(4)
Co2 0.0360(4) 0.0501(5) 0.0604(6) 0.000 0.000 0.0012(4)
Ni3 0.0559(4) 0.0581(4) 0.0526(4) 0.0111(3) -0.0023(3) 0.0064(3)
Ni4 0.0576(5) 0.0587(5) 0.0408(5) 0.000 0.000 -0.0001(4)
C1 0.037(3) 0.045(3) 0.039(3) 0.000 0.000 -0.001(3)
C2 0.086(4) 0.092(4) 0.051(3) 0.013(3) -0.010(3) -0.004(3)
C3 0.076(4) 0.090(4) 0.085(4) 0.035(4) 0.011(3) 0.030(4)
C4 0.038(4) 0.068(5) 0.122(7) 0.000 0.000 0.017(4)
C5 0.033(3) 0.067(4) 0.069(4) 0.000 0.000 -0.003(3)
C6 0.062(4) 0.070(5) 0.114(6) 0.019(4) -0.001(4) 0.001(4)
C6' 0.066(6) 0.069(7) 0.125(8) 0.000 0.000 0.002(6)
O2 0.157(5) 0.123(4) 0.056(3) 0.020(3) -0.021(3) 0.013(4)
O3 0.138(5) 0.119(4) 0.133(4) 0.046(4) 0.022(4) 0.062(4)
O4 0.063(4) 0.102(5) 0.176(7) 0.000 0.000 0.037(4)
O5 0.043(3) 0.082(4) 0.117(5) 0.000 0.000 -0.016(3)
O6 0.084(4) 0.103(5) 0.136(6) 0.058(4) -0.001(4) -0.012(4)
O6' 0.078(10) 0.070(9) 0.160(12) 0.000 0.000 -0.002(9)
N1 0.069(3) 0.080(3) 0.064(3) 0.000 0.000 -0.004(3)
C101 0.078(4) 0.093(4) 0.084(4) -0.013(4) 0.000(4) 0.004(4)
C102 0.106(6) 0.104(6) 0.127(8) -0.012(6) -0.002(7) 0.012(5)
C103 0.077(4) 0.086(4) 0.069(4) -0.001(3) 0.009(3) -0.011(3)
C104 0.081(5) 0.094(6) 0.083(6) -0.002(5) 0.012(5) -0.013(5)
C111 0.076(4) 0.085(5) 0.070(4) 0.000(4) 0.003(4) -0.007(4)
C112 0.093(8) 0.095(8) 0.091(9) -0.004(8) 0.005(8) 0.003(7)
C113 0.074(5) 0.085(6) 0.068(6) 0.000(5) 0.003(5) -0.007(5)
C114 0.078(8) 0.087(8) 0.077(9) 0.005(8) 0.009(8) -0.012(7)
N2 0.073(4) 0.048(4) 0.065(4) 0.000 0.000 0.014(3)
C201 0.074(6) 0.054(6) 0.071(6) 0.005(5) 0.003(5) 0.018(5)
C202 0.078(11) 0.061(11) 0.082(11) 0.013(10) 0.008(10) 0.018(10)
C203 0.076(6) 0.054(6) 0.070(6) 0.001(5) -0.003(5) 0.014(6)
C204 0.077(11) 0.056(11) 0.072(11) 0.004(9) -0.002(10) 0.011(10)
C205 0.078(6) 0.047(6) 0.071(6) 0.000(5) 0.000(5) 0.012(5)
C206 0.090(11) 0.053(10) 0.075(11) -0.004(10) -0.002(10) 0.006(10)
C207 0.077(6) 0.049(6) 0.067(6) 0.000(5) 0.006(5) 0.015(5)
C208 0.079(11) 0.051(11) 0.074(11) 0.006(9) 0.012(10) 0.020(10)

loop_
_atom_type_symbol
_atom_type_description
_atom_type_scat_dispersion_real
_atom_type_scat_dispersion_imag
_atom_type_scat_source
C C 0.0033 0.0016 'International Tables Vol C Tables 4.2.6.8 and 6.1.1.4'
H H 0.0000 0.0000 'International Tables Vol C Tables 4.2.6.8 and 6.1.1.4'
N N 0.0061 0.0033 'International Tables Vol C Tables 4.2.6.8 and 6.1.1.4'
O O 0.0106 0.0060 'International Tables Vol C Tables 4.2.6.8 and 6.1.1.4'
Co Co 0.3494 0.9721 'International Tables Vol C Tables 4.2.6.8 and 6.1.1.4'
Ni Ni 0.3393 1.1124 'International Tables Vol C Tables 4.2.6.8 and 6.1.1.4'

loop_
_geom_angle_atom_site_label_1
_geom_angle_atom_site_label_2
_geom_angle_atom_site_label_3
_geom_angle
_geom_angle_site_symmetry_1
_geom_angle_site_symmetry_3
C4 Ni1 C5 105.6(4) . .
C4 Ni1 C1 145.9(4) . .
C5 Ni1 C1 108.5(3) . .
C4 Ni1 Ni2 155.2(3) . .
C5 Ni1 Ni2 49.6(2) . .
C1 Ni1 Ni2 58.90(19) . .
C4 Ni1 Ni3 99.2(3) . 6_556
C5 Ni1 Ni3 140.75(13) . 6_556
C1 Ni1 Ni3 52.49(15) . 6_556
Ni2 Ni1 Ni3 102.15(4) . 6_556
C4 Ni1 Ni3 99.2(3) . .
C5 Ni1 Ni3 140.75(13) . .
C1 Ni1 Ni3 52.49(15) . .
Ni2 Ni1 Ni3 102.15(4) . .
Ni3 Ni1 Ni3 60.46(4) 6_556 .
C6' Ni2 C6 46.3(3) . 6_556
C6' Ni2 C6 46.3(3) . .
C6 Ni2 C6 92.6(7) 6_556 .
C6' Ni2 C5 100.3(11) . .
C6 Ni2 C5 98.5(3) 6_556 .
C6 Ni2 C5 98.5(3) . .
C6' Ni2 C1 118.0(11) . 5_656
C6 Ni2 C1 107.6(3) 6_556 5_656
C6 Ni2 C1 107.6(3) . 5_656
C5 Ni2 C1 141.7(3) . 5_656
C6' Ni2 C1 157.7(11) . .
C6 Ni2 C1 129.0(3) 6_556 .
C6 Ni2 C1 129.0(3) . .
C5 Ni2 C1 102.0(3) . .
C1 Ni2 C1 39.7(3) 5_656 .
C6' Ni2 Ni1 152.4(11) . .
C6 Ni2 Ni1 128.6(3) 6_556 .
C6 Ni2 Ni1 128.6(3) . .
C5 Ni2 Ni1 52.1(2) . .
C1 Ni2 Ni1 89.57(17) 5_656 .
C1 Ni2 Ni1 49.83(16) . .
C6' Ni2 Ni3 76.2(9) . 5_656
C6 Ni2 Ni3 100.5(3) 6_556 5_656
C6 Ni2 Ni3 56.4(3) . 5_656
C5 Ni2 Ni3 148.89(5) . 5_656
C1 Ni2 Ni3 51.85(13) 5_656 5_656
C1 Ni2 Ni3 84.73(14) . 5_656
Ni1 Ni2 Ni3 126.49(4) . 5_656
C6' Ni2 Ni3 76.2(9) . 2_655
C6 Ni2 Ni3 56.4(3) 6_556 2_655
C6 Ni2 Ni3 100.5(3) . 2_655
C5 Ni2 Ni3 148.89(5) . 2_655
C1 Ni2 Ni3 51.85(13) 5_656 2_655
C1 Ni2 Ni3 84.73(14) . 2_655
Ni1 Ni2 Ni3 126.49(4) . 2_655
Ni3 Ni2 Ni3 61.21(4) 5_656 2_655
C6' Ni2 Ni4 122.3(6) . 5_656
C6 Ni2 Ni4 149.3(3) 6_556 5_656
C6 Ni2 Ni4 81.6(3) . 5_656
C5 Ni2 Ni4 112.13(17) . 5_656
C1 Ni2 Ni4 47.59(6) 5_656 5_656
C1 Ni2 Ni4 47.47(5) . 5_656
Ni1 Ni2 Ni4 75.45(3) . 5_656
Ni3 Ni2 Ni4 51.44(2) 5_656 5_656
Ni3 Ni2 Ni4 94.90(3) 2_655 5_656
C6' Ni2 Ni4 122.3(6) . .
C6 Ni2 Ni4 81.6(3) 6_556 .
C6 Ni2 Ni4 149.3(3) . .
C5 Ni2 Ni4 112.13(17) . .
C1 Ni2 Ni4 47.59(6) 5_656 .
C1 Ni2 Ni4 47.47(5) . .
Ni1 Ni2 Ni4 75.45(3) . .
Ni3 Ni2 Ni4 94.90(3) 5_656 .
Ni3 Ni2 Ni4 51.44(2) 2_655 .
Ni4 Ni2 Ni4 88.23(4) 5_656 .
C3 Ni3 C2 103.1(3) . .
C3 Ni3 C1 147.3(3) . .
C2 Ni3 C1 102.9(2) . .
C3 Ni3 C6 100.9(4) . 5_656
C2 Ni3 C6 94.2(4) . 5_656
C1 Ni3 C6 96.6(3) . 5_656
C3 Ni3 Ni4 151.8(3) . .
C2 Ni3 Ni4 48.96(19) . .
C1 Ni3 Ni4 55.78(11) . .
C6 Ni3 Ni4 87.0(3) 5_656 .
C3 Ni3 Co2 133.5(3) . 5_656
C2 Ni3 Co2 108.1(2) . 5_656
C1 Ni3 Co2 53.01(17) . 5_656
C6 Ni3 Co2 44.1(3) 5_656 5_656
Ni4 Ni3 Co2 69.53(3) . 5_656
C3 Ni3 Ni2 133.5(3) . 5_656
C2 Ni3 Ni2 108.1(2) . 5_656
C1 Ni3 Ni2 53.01(17) . 5_656
C6 Ni3 Ni2 44.1(3) 5_656 5_656
Ni4 Ni3 Ni2 69.53(3) . 5_656
Co2 Ni3 Ni2 0.00(4) 5_656 5_656
C3 Ni3 Ni1 107.0(2) . .
C2 Ni3 Ni1 103.8(2) . .
C1 Ni3 Ni1 47.10(16) . .
C6 Ni3 Ni1 141.9(3) 5_656 .
Ni4 Ni3 Ni1 80.48(3) . .
Co2 Ni3 Ni1 98.04(3) 5_656 .
Ni2 Ni3 Ni1 98.04(3) 5_656 .
C3 Ni3 Ni3 101.0(2) . 6_556
C2 Ni3 Ni3 154.13(19) . 6_556
C1 Ni3 Ni3 51.26(11) . 6_556
C6 Ni3 Ni3 90.2(3) 5_656 6_556
Ni4 Ni3 Ni3 106.01(3) . 6_556
Co2 Ni3 Ni3 59.395(19) 5_656 6_556
Ni2 Ni3 Ni3 59.395(19) 5_656 6_556
Ni1 Ni3 Ni3 59.772(19) . 6_556
C2 Ni4 C2 103.3(4) . 2_655
C2 Ni4 C1 147.3(3) . 5_656
C2 Ni4 C1 108.7(3) 2_655 5_656
C2 Ni4 C1 108.7(3) . .
C2 Ni4 C1 147.3(3) 2_655 .
C1 Ni4 C1 40.9(3) 5_656 .
C2 Ni4 Ni3 156.6(2) . 2_655
C2 Ni4 Ni3 54.8(2) 2_655 2_655
C1 Ni4 Ni3 55.97(16) 5_656 2_655
C1 Ni4 Ni3 92.46(16) . 2_655
C2 Ni4 Ni3 54.8(2) . .
C2 Ni4 Ni3 156.6(2) 2_655 .
C1 Ni4 Ni3 92.46(16) 5_656 .
C1 Ni4 Ni3 55.97(16) . .
Ni3 Ni4 Ni3 147.98(5) 2_655 .
C2 Ni4 Ni2 103.8(2) . 5_656
C2 Ni4 Ni2 128.6(2) 2_655 5_656
C1 Ni4 Ni2 49.83(17) 5_656 5_656
C1 Ni4 Ni2 48.74(17) . 5_656
Ni3 Ni4 Ni2 97.51(3) 2_655 5_656
Ni3 Ni4 Ni2 59.03(3) . 5_656
C2 Ni4 Co2 103.8(2) . 5_656
C2 Ni4 Co2 128.6(2) 2_655 5_656
C1 Ni4 Co2 49.83(17) 5_656 5_656
C1 Ni4 Co2 48.74(17) . 5_656
Ni3 Ni4 Co2 97.51(3) 2_655 5_656
Ni3 Ni4 Co2 59.03(3) . 5_656
Ni2 Ni4 Co2 0.0 5_656 5_656
C2 Ni4 Ni2 128.6(2) . .
C2 Ni4 Ni2 103.8(2) 2_655 .
C1 Ni4 Ni2 48.74(17) 5_656 .
C1 Ni4 Ni2 49.83(17) . .
Ni3 Ni4 Ni2 59.03(3) 2_655 .
Ni3 Ni4 Ni2 97.51(3) . .
Ni2 Ni4 Ni2 91.77(4) 5_656 .
Co2 Ni4 Ni2 91.77(4) 5_656 .
C1 C1 Ni1 139.9(6) 5_656 .
C1 C1 Ni4 69.55(16) 5_656 5_656
Ni1 C1 Ni4 105.50(17) . 5_656
C1 C1 Ni4 69.55(16) 5_656 .
Ni1 C1 Ni4 105.50(17) . .
Ni4 C1 Ni4 139.1(3) 5_656 .
C1 C1 Ni3 128.2(4) 5_656 6_556
Ni1 C1 Ni3 80.4(2) . 6_556
Ni4 C1 Ni3 68.26(7) 5_656 6_556
Ni4 C1 Ni3 143.3(3) . 6_556
C1 C1 Ni3 128.2(4) 5_656 .
Ni1 C1 Ni3 80.4(2) . .
Ni4 C1 Ni3 143.3(3) 5_656 .
Ni4 C1 Ni3 68.26(7) . .
Ni3 C1 Ni3 77.5(2) 6_556 .
C1 C1 Ni2 71.6(5) 5_656 5_656
Ni1 C1 Ni2 148.5(3) . 5_656
Ni4 C1 Ni2 83.67(17) 5_656 5_656
Ni4 C1 Ni2 83.67(17) . 5_656
Ni3 C1 Ni2 75.14(19) 6_556 5_656
Ni3 C1 Ni2 75.14(19) . 5_656
C1 C1 Co2 71.6(5) 5_656 5_656
Ni1 C1 Co2 148.5(3) . 5_656
Ni4 C1 Co2 83.67(17) 5_656 5_656
Ni4 C1 Co2 83.67(17) . 5_656
Ni3 C1 Co2 75.14(19) 6_556 5_656
Ni3 C1 Co2 75.14(19) . 5_656
Ni2 C1 Co2 0.00(2) 5_656 5_656
C1 C1 Ni2 68.7(5) 5_656 .
Ni1 C1 Ni2 71.3(2) . .
Ni4 C1 Ni2 82.70(18) 5_656 .
Ni4 C1 Ni2 82.70(18) . .
Ni3 C1 Ni2 131.92(19) 6_556 .
Ni3 C1 Ni2 131.92(19) . .
Ni2 C1 Ni2 140.3(3) 5_656 .
Co2 C1 Ni2 140.3(3) 5_656 .
O2 C2 Ni4 149.3(6) . .
O2 C2 Ni3 134.5(6) . .
Ni4 C2 Ni3 76.2(2) . .
O3 C3 Ni3 179.8(8) . .
O4 C4 Ni1 178.2(9) . .
O5 C5 Ni2 145.5(7) . .
O5 C5 Ni1 136.2(6) . .
Ni2 C5 Ni1 78.3(3) . .
O6 C6 Ni2 152.8(9) . .
O6 C6 Ni3 127.7(8) . 5_656
Ni2 C6 Ni3 79.5(4) . 5_656
O6' C6' Ni2 167(3) . .
C113 N1 C113 108.2(17) . 2_665
C113 N1 C111 112.9(14) . 2_665
C113 N1 C111 112.2(13) 2_665 2_665
C113 N1 C111 112.2(13) . .
C113 N1 C111 112.9(14) 2_665 .
C111 N1 C111 98.3(18) 2_665 .
C113 N1 C103 175.9(11) . 2_665
C113 N1 C103 71.8(9) 2_665 2_665
C111 N1 C103 63.8(10) 2_665 2_665
C111 N1 C103 71.1(10) . 2_665
C113 N1 C103 71.8(9) . .
C113 N1 C103 175.9(11) 2_665 .
C111 N1 C103 71.1(10) 2_665 .
C111 N1 C103 63.8(10) . .
C103 N1 C103 108.5(7) 2_665 .
C113 N1 C101 72.9(11) . .
C113 N1 C101 65.7(11) 2_665 .
C111 N1 C101 174.1(11) 2_665 .
C111 N1 C101 78.1(9) . .
C103 N1 C101 110.5(5) 2_665 .
C103 N1 C101 110.7(5) . .
C113 N1 C101 65.7(11) . 2_665
C113 N1 C101 72.9(11) 2_665 2_665
C111 N1 C101 78.1(9) 2_665 2_665
C111 N1 C101 174.1(11) . 2_665
C103 N1 C101 110.7(5) 2_665 2_665
C103 N1 C101 110.5(5) . 2_665
C101 N1 C101 106.0(8) . 2_665
N1 C101 C102 115.5(7) . .
N1 C101 H10A 108.4 . .
C102 C101 H10A 108.4 . .
N1 C101 H10B 108.4 . .
C102 C101 H10B 108.4 . .
H10A C101 H10B 107.5 . .
C101 C102 H10C 109.5 . .
C101 C102 H10D 109.5 . .
H10C C102 H10D 109.5 . .
C101 C102 H10E 109.5 . .
H10C C102 H10E 109.5 . .
H10D C102 H10E 109.5 . .
N1 C103 C104 118.4(7) . .
N1 C103 H10F 107.7 . .
C104 C103 H10F 107.7 . .
N1 C103 H10G 107.7 . .
C104 C103 H10G 107.7 . .
H10F C103 H10G 107.1 . .
C103 C104 H10H 109.5 . .
C103 C104 H10I 109.5 . .
H10H C104 H10I 109.5 . .
C103 C104 H10J 109.5 . .
H10H C104 H10J 109.5 . .
H10I C104 H10J 109.5 . .
N1 C111 C112 119.6(17) . .
N1 C111 H11A 107.4 . .
C112 C111 H11A 107.4 . .
N1 C111 H11B 107.4 . .
C112 C111 H11B 107.4 . .
H11A C111 H11B 107.0 . .
C111 C112 H11C 109.5 . .
C111 C112 H11D 109.5 . .
H11C C112 H11D 109.5 . .
C111 C112 H11E 109.5 . .
H11C C112 H11E 109.5 . .
H11D C112 H11E 109.5 . .
N1 C113 C114 118.4(18) . .
N1 C113 H11F 107.7 . .
C114 C113 H11F 107.7 . .
N1 C113 H11G 107.7 . .
C114 C113 H11G 107.7 . .
H11F C113 H11G 107.1 . .
C113 C114 H11H 109.5 . .
C113 C114 H11I 109.5 . .
H11H C114 H11I 109.5 . .
C113 C114 H11J 109.5 . .
H11H C114 H11J 109.5 . .
H11I C114 H11J 109.5 . .
C203 N2 C203 70(3) . 6_556
C203 N2 C203 110(3) . 2_765
C203 N2 C203 180.000(5) 6_556 2_765
C203 N2 C203 180.000(4) . 5_766
C203 N2 C203 110(3) 6_556 5_766
C203 N2 C203 70(3) 2_765 5_766
C203 N2 C201 11.3(13) . 2_765
C203 N2 C201 67.2(9) 6_556 2_765
C203 N2 C201 112.8(9) 2_765 2_765
C203 N2 C201 168.7(13) 5_766 2_765
C203 N2 C201 67.2(9) . 5_766
C203 N2 C201 11.3(13) 6_556 5_766
C203 N2 C201 168.7(13) 2_765 5_766
C203 N2 C201 112.8(9) 5_766 5_766
C201 N2 C201 62(3) 2_765 5_766
C203 N2 C201 112.8(9) . .
C203 N2 C201 168.7(13) 6_556 .
C203 N2 C201 11.3(13) 2_765 .
C203 N2 C201 67.2(9) 5_766 .
C201 N2 C201 118(3) 2_765 .
C201 N2 C201 180.000(6) 5_766 .
C203 N2 C201 168.7(13) . 6_556
C203 N2 C201 112.8(9) 6_556 6_556
C203 N2 C201 67.2(9) 2_765 6_556
C203 N2 C201 11.3(13) 5_766 6_556
C201 N2 C201 180.000(5) 2_765 6_556
C201 N2 C201 118(3) 5_766 6_556
C201 N2 C201 62(3) . 6_556
C203 N2 C205 72.5(11) . 5_766
C203 N2 C205 106(2) 6_556 5_766
C203 N2 C205 74(2) 2_765 5_766
C203 N2 C205 107.5(11) 5_766 5_766
C201 N2 C205 83.8(12) 2_765 5_766
C201 N2 C205 113.9(14) 5_766 5_766
C201 N2 C205 66.1(14) . 5_766
C201 N2 C205 96.2(12) 6_556 5_766
C203 N2 C205 107.5(11) . .
C203 N2 C205 74(2) 6_556 .
C203 N2 C205 106(2) 2_765 .
C203 N2 C205 72.5(11) 5_766 .
C201 N2 C205 96.2(12) 2_765 .
C201 N2 C205 66.1(14) 5_766 .
C201 N2 C205 113.9(14) . .
C201 N2 C205 83.8(12) 6_556 .
C205 N2 C205 180.000(4) 5_766 .
C203 N2 C205 74(2) . 6_556
C203 N2 C205 107.5(11) 6_556 6_556
C203 N2 C205 72.5(11) 2_765 6_556
C203 N2 C205 106(2) 5_766 6_556
C201 N2 C205 66.1(14) 2_765 6_556
C201 N2 C205 96.2(12) 5_766 6_556
C201 N2 C205 83.8(12) . 6_556
C201 N2 C205 113.9(14) 6_556 6_556
C205 N2 C205 120(2) 5_766 6_556
C205 N2 C205 60(2) . 6_556
C203 N2 C205 106(2) . 2_765
C203 N2 C205 72.5(11) 6_556 2_765
C203 N2 C205 107.5(11) 2_765 2_765
C203 N2 C205 74(2) 5_766 2_765
C201 N2 C205 113.9(14) 2_765 2_765
C201 N2 C205 83.8(12) 5_766 2_765
C201 N2 C205 96.2(12) . 2_765
C201 N2 C205 66.1(14) 6_556 2_765
C205 N2 C205 60(2) 5_766 2_765
C205 N2 C205 120(2) . 2_765
C205 N2 C205 180.0(12) 6_556 2_765
N2 C201 C202 115.1(15) . .
N2 C201 H20A 108.5 . .
C202 C201 H20A 108.5 . .
N2 C201 H20B 108.5 . .
C202 C201 H20B 108.5 . .
H20A C201 H20B 107.5 . .
C201 C202 H20C 109.5 . .
C201 C202 H20D 109.5 . .
H20C C202 H20D 109.5 . .
C201 C202 H20E 109.5 . .
H20C C202 H20E 109.5 . .
H20D C202 H20E 109.5 . .
N2 C203 C204 116.6(15) . .
N2 C203 H20F 108.1 . .
C204 C203 H20F 108.1 . .
N2 C203 H20G 108.1 . .
C204 C203 H20G 108.1 . .
H20F C203 H20G 107.3 . .
C203 C204 H20H 109.5 . .
C203 C204 H20I 109.5 . .
H20H C204 H20I 109.5 . .
C203 C204 H20J 109.5 . .
H20H C204 H20J 109.5 . .
H20I C204 H20J 109.5 . .
N2 C205 C206 117.1(15) . .
N2 C205 H20K 108.0 . .
C206 C205 H20K 108.0 . .
N2 C205 H20L 108.0 . .
C206 C205 H20L 108.0 . .
H20K C205 H20L 107.3 . .
C205 C206 H20M 109.5 . .
C205 C206 H20N 109.5 . .
H20M C206 H20N 109.5 . .
C205 C206 H20O 109.5 . .
H20M C206 H20O 109.5 . .
H20N C206 H20O 109.5 . .
N2 C207 C208 115.6(16) . .
N2 C207 H20P 108.4 . .
C208 C207 H20P 108.4 . .
N2 C207 H20Q 108.4 . .
C208 C207 H20Q 108.4 . .
H20P C207 H20Q 107.4 . .
C207 C208 H20R 109.5 . .
C207 C208 H20S 109.5 . .
H20R C208 H20S 109.5 . .
C207 C208 H20T 109.5 . .
H20R C208 H20T 109.5 . .
H20S C208 H20T 109.5 . .

loop_
_geom_bond_atom_site_label_1
_geom_bond_atom_site_label_2
_geom_bond_distance
_geom_bond_site_symmetry_2
Ni1 C4 1.714(7) .
Ni1 C5 1.926(8) .
Ni1 C1 1.927(6) .
Ni1 Ni2 2.3882(13) .
Ni1 Ni3 2.5942(10) 6_556
Ni1 Ni3 2.5942(10) .
Ni2 C6' 1.73(3) .
Ni2 C6 1.815(10) 6_556
Ni2 C6 1.815(10) .
Ni2 C5 1.857(7) .
Ni2 C1 2.120(6) 5_656
Ni2 C1 2.159(6) .
Ni2 Ni3 2.5652(10) 5_656
Ni2 Ni3 2.5652(10) 2_655
Ni2 Ni4 2.8029(9) 5_656
Ni2 Ni4 2.8029(9) .
Ni3 C3 1.719(6) .
Ni3 C2 1.969(7) .
Ni3 C1 2.087(5) .
Ni3 C6 2.173(9) 5_656
Ni3 Ni4 2.3393(8) .
Ni3 Co2 2.5652(10) 5_656
Ni3 Ni2 2.5652(10) 5_656
Ni3 Ni3 2.6120(14) 6_556
Ni4 C2 1.817(6) .
Ni4 C2 1.817(6) 2_655
Ni4 C1 2.082(2) 5_656
Ni4 C1 2.082(2) .
Ni4 Ni3 2.3393(8) 2_655
Ni4 Ni2 2.8029(9) 5_656
Ni4 Co2 2.8029(9) 5_656
C1 C1 1.455(12) 5_656
C1 Ni4 2.082(2) 5_656
C1 Ni3 2.087(5) 6_556
C1 Ni2 2.120(6) 5_656
C1 Co2 2.120(6) 5_656
C2 O2 1.162(7) .
C3 O3 1.137(7) .
C4 O4 1.136(9) .
C5 O5 1.160(8) .
C6 O6 1.160(11) .
C6 Ni3 2.173(9) 5_656
C6' O6' 1.144(19) .
N1 C113 1.473(9) .
N1 C113 1.473(9) 2_665
N1 C111 1.485(9) 2_665
N1 C111 1.485(9) .
N1 C103 1.486(7) 2_665
N1 C103 1.486(7) .
N1 C101 1.494(7) .
N1 C101 1.494(7) 2_665
C101 C102 1.523(8) .
C101 H10A 0.9700 .
C101 H10B 0.9700 .
C102 H10C 0.9600 .
C102 H10D 0.9600 .
C102 H10E 0.9600 .
C103 C104 1.512(8) .
C103 H10F 0.9700 .
C103 H10G 0.9700 .
C104 H10H 0.9600 .
C104 H10I 0.9600 .
C104 H10J 0.9600 .
C111 C112 1.523(10) .
C111 H11A 0.9700 .
C111 H11B 0.9700 .
C112 H11C 0.9600 .
C112 H11D 0.9600 .
C112 H11E 0.9600 .
C113 C114 1.523(10) .
C113 H11F 0.9700 .
C113 H11G 0.9700 .
C114 H11H 0.9600 .
C114 H11I 0.9600 .
C114 H11J 0.9600 .
N2 C203 1.483(9) .
N2 C203 1.483(9) 6_556
N2 C203 1.483(9) 2_765
N2 C203 1.483(9) 5_766
N2 C201 1.483(9) 2_765
N2 C201 1.483(9) 5_766
N2 C201 1.483(9) .
N2 C201 1.483(9) 6_556
N2 C205 1.489(8) 5_766
N2 C205 1.489(8) .
N2 C205 1.489(8) 6_556
N2 C205 1.489(8) 2_765
C201 C202 1.530(9) .
C201 H20A 0.9700 .
C201 H20B 0.9700 .
C202 H20C 0.9600 .
C202 H20D 0.9600 .
C202 H20E 0.9600 .
C203 C204 1.528(9) .
C203 H20F 0.9700 .
C203 H20G 0.9700 .
C204 H20H 0.9600 .
C204 H20I 0.9600 .
C204 H20J 0.9600 .
C205 C206 1.526(9) .
C205 H20K 0.9700 .
C205 H20L 0.9700 .
C206 H20M 0.9600 .
C206 H20N 0.9600 .
C206 H20O 0.9600 .
C207 C208 1.529(9) .
C207 H20P 0.9700 .
C207 H20Q 0.9700 .
C208 H20R 0.9600 .
C208 H20S 0.9600 .
C208 H20T 0.9600 .

loop_
_geom_torsion_atom_site_label_1
_geom_torsion_atom_site_label_2
_geom_torsion_atom_site_label_3
_geom_torsion_atom_site_label_4
_geom_torsion
_geom_torsion_site_symmetry_1
_geom_torsion_site_symmetry_4
C4 Ni1 Ni2 C6' 0.0 . .
C5 Ni1 Ni2 C6' 0.0 . .
C1 Ni1 Ni2 C6' 180.0 . .
Ni3 Ni1 Ni2 C6' 149.00(2) 6_556 .
Ni3 Ni1 Ni2 C6' -149.00(2) . .
C4 Ni1 Ni2 C6 67.6(4) . 6_556
C5 Ni1 Ni2 C6 67.6(4) . 6_556
C1 Ni1 Ni2 C6 -112.4(4) . 6_556
Ni3 Ni1 Ni2 C6 -143.4(4) 6_556 6_556
Ni3 Ni1 Ni2 C6 -81.4(4) . 6_556
C4 Ni1 Ni2 C6 -67.6(4) . .
C5 Ni1 Ni2 C6 -67.6(4) . .
C1 Ni1 Ni2 C6 112.4(4) . .
Ni3 Ni1 Ni2 C6 81.4(4) 6_556 .
Ni3 Ni1 Ni2 C6 143.4(4) . .
C4 Ni1 Ni2 C5 0.0 . .
C1 Ni1 Ni2 C5 180.0 . .
Ni3 Ni1 Ni2 C5 149.00(2) 6_556 .
Ni3 Ni1 Ni2 C5 -149.00(2) . .
C4 Ni1 Ni2 C1 180.0 . 5_656
C5 Ni1 Ni2 C1 180.0 . 5_656
C1 Ni1 Ni2 C1 0.0 . 5_656
Ni3 Ni1 Ni2 C1 -31.00(2) 6_556 5_656
Ni3 Ni1 Ni2 C1 31.00(2) . 5_656
C4 Ni1 Ni2 C1 180.0 . .
C5 Ni1 Ni2 C1 180.0 . .
Ni3 Ni1 Ni2 C1 -31.00(2) 6_556 .
Ni3 Ni1 Ni2 C1 31.00(2) . .
C4 Ni1 Ni2 Ni3 -140.71(3) . 5_656
C5 Ni1 Ni2 Ni3 -140.71(3) . 5_656
C1 Ni1 Ni2 Ni3 39.29(3) . 5_656
Ni3 Ni1 Ni2 Ni3 8.30(4) 6_556 5_656
Ni3 Ni1 Ni2 Ni3 70.29(4) . 5_656
C4 Ni1 Ni2 Ni3 140.71(3) . 2_655
C5 Ni1 Ni2 Ni3 140.71(3) . 2_655
C1 Ni1 Ni2 Ni3 -39.29(3) . 2_655
Ni3 Ni1 Ni2 Ni3 -70.29(4) 6_556 2_655
Ni3 Ni1 Ni2 Ni3 -8.30(4) . 2_655
C4 Ni1 Ni2 Ni4 -134.012(17) . 5_656
C5 Ni1 Ni2 Ni4 -134.012(17) . 5_656
C1 Ni1 Ni2 Ni4 45.988(17) . 5_656
Ni3 Ni1 Ni2 Ni4 14.99(3) 6_556 5_656
Ni3 Ni1 Ni2 Ni4 76.98(3) . 5_656
C4 Ni1 Ni2 Ni4 134.012(17) . .
C5 Ni1 Ni2 Ni4 134.012(17) . .
C1 Ni1 Ni2 Ni4 -45.988(17) . .
Ni3 Ni1 Ni2 Ni4 -76.98(3) 6_556 .
Ni3 Ni1 Ni2 Ni4 -14.99(3) . .
C4 Ni1 Ni3 C3 2.4(3) . .
C5 Ni1 Ni3 C3 131.4(4) . .
C1 Ni1 Ni3 C3 -156.5(3) . .
Ni2 Ni1 Ni3 C3 169.7(3) . .
Ni3 Ni1 Ni3 C3 -93.1(3) 6_556 .
C4 Ni1 Ni3 C2 -106.3(3) . .
C5 Ni1 Ni3 C2 22.8(3) . .
C1 Ni1 Ni3 C2 94.9(3) . .
Ni2 Ni1 Ni3 C2 61.1(2) . .
Ni3 Ni1 Ni3 C2 158.3(2) 6_556 .
C4 Ni1 Ni3 C1 158.9(2) . .
C5 Ni1 Ni3 C1 -72.1(3) . .
Ni2 Ni1 Ni3 C1 -33.77(15) . .
Ni3 Ni1 Ni3 C1 63.44(15) 6_556 .
C4 Ni1 Ni3 C6 137.8(5) . 5_656
C5 Ni1 Ni3 C6 -93.1(5) . 5_656
C1 Ni1 Ni3 C6 -21.1(5) . 5_656
Ni2 Ni1 Ni3 C6 -54.8(5) . 5_656
Ni3 Ni1 Ni3 C6 42.4(5) 6_556 5_656
C4 Ni1 Ni3 Ni4 -149.64(16) . .
C5 Ni1 Ni3 Ni4 -20.6(3) . .
C1 Ni1 Ni3 Ni4 51.48(15) . .
Ni2 Ni1 Ni3 Ni4 17.71(3) . .
Ni3 Ni1 Ni3 Ni4 114.92(3) 6_556 .
C4 Ni1 Ni3 Co2 142.80(16) . 5_656
C5 Ni1 Ni3 Co2 -88.1(3) . 5_656
C1 Ni1 Ni3 Co2 -16.08(15) . 5_656
Ni2 Ni1 Ni3 Co2 -49.85(3) . 5_656
Ni3 Ni1 Ni3 Co2 47.36(3) 6_556 5_656
C4 Ni1 Ni3 Ni2 142.80(16) . 5_656
C5 Ni1 Ni3 Ni2 -88.1(3) . 5_656
C1 Ni1 Ni3 Ni2 -16.08(15) . 5_656
Ni2 Ni1 Ni3 Ni2 -49.85(3) . 5_656
Ni3 Ni1 Ni3 Ni2 47.36(3) 6_556 5_656
C4 Ni1 Ni3 Ni3 95.44(16) . 6_556
C5 Ni1 Ni3 Ni3 -135.5(3) . 6_556
C1 Ni1 Ni3 Ni3 -63.44(15) . 6_556
Ni2 Ni1 Ni3 Ni3 -97.21(2) . 6_556
C3 Ni3 Ni4 C2 9.5(6) . .
C1 Ni3 Ni4 C2 161.7(3) . .
C6 Ni3 Ni4 C2 -98.2(4) 5_656 .
Co2 Ni3 Ni4 C2 -139.8(3) 5_656 .
Ni2 Ni3 Ni4 C2 -139.8(3) 5_656 .
Ni1 Ni3 Ni4 C2 117.8(3) . .
Ni3 Ni3 Ni4 C2 172.4(3) 6_556 .
C3 Ni3 Ni4 C2 32.7(7) . 2_655
C2 Ni3 Ni4 C2 23.3(8) . 2_655
C1 Ni3 Ni4 C2 -175.0(6) . 2_655
C6 Ni3 Ni4 C2 -75.0(6) 5_656 2_655
Co2 Ni3 Ni4 C2 -116.5(5) 5_656 2_655
Ni2 Ni3 Ni4 C2 -116.5(5) 5_656 2_655
Ni1 Ni3 Ni4 C2 141.1(5) . 2_655
Ni3 Ni3 Ni4 C2 -164.3(5) 6_556 2_655
C3 Ni3 Ni4 C1 -171.9(5) . 5_656
C2 Ni3 Ni4 C1 178.7(3) . 5_656
C1 Ni3 Ni4 C1 -19.6(4) . 5_656
C6 Ni3 Ni4 C1 80.4(3) 5_656 5_656
Co2 Ni3 Ni4 C1 38.86(17) 5_656 5_656
Ni2 Ni3 Ni4 C1 38.86(17) 5_656 5_656
Ni1 Ni3 Ni4 C1 -63.49(17) . 5_656
Ni3 Ni3 Ni4 C1 -8.88(17) 6_556 5_656
C3 Ni3 Ni4 C1 -152.3(5) . .
C2 Ni3 Ni4 C1 -161.7(3) . .
C6 Ni3 Ni4 C1 100.0(4) 5_656 .
Co2 Ni3 Ni4 C1 58.5(2) 5_656 .
Ni2 Ni3 Ni4 C1 58.5(2) 5_656 .
Ni1 Ni3 Ni4 C1 -43.9(2) . .
Ni3 Ni3 Ni4 C1 10.7(2) 6_556 .
C3 Ni3 Ni4 Ni3 -163.0(5) . 2_655
C2 Ni3 Ni4 Ni3 -172.4(3) . 2_655
C1 Ni3 Ni4 Ni3 -10.7(2) . 2_655
C6 Ni3 Ni4 Ni3 89.3(3) 5_656 2_655
Co2 Ni3 Ni4 Ni3 47.746(18) 5_656 2_655
Ni2 Ni3 Ni4 Ni3 47.746(18) 5_656 2_655
Ni1 Ni3 Ni4 Ni3 -54.610(16) . 2_655
Ni3 Ni3 Ni4 Ni3 0.0 6_556 2_655
C3 Ni3 Ni4 Ni2 149.3(5) . 5_656
C2 Ni3 Ni4 Ni2 139.8(3) . 5_656
C1 Ni3 Ni4 Ni2 -58.5(2) . 5_656
C6 Ni3 Ni4 Ni2 41.6(3) 5_656 5_656
Co2 Ni3 Ni4 Ni2 0.0 5_656 5_656
Ni1 Ni3 Ni4 Ni2 -102.36(3) . 5_656
Ni3 Ni3 Ni4 Ni2 -47.746(18) 6_556 5_656
C3 Ni3 Ni4 Co2 149.3(5) . 5_656
C2 Ni3 Ni4 Co2 139.8(3) . 5_656
C1 Ni3 Ni4 Co2 -58.5(2) . 5_656
C6 Ni3 Ni4 Co2 41.6(3) 5_656 5_656
Ni2 Ni3 Ni4 Co2 0.0 5_656 5_656
Ni1 Ni3 Ni4 Co2 -102.36(3) . 5_656
Ni3 Ni3 Ni4 Co2 -47.746(18) 6_556 5_656
C3 Ni3 Ni4 Ni2 -123.2(5) . .
C2 Ni3 Ni4 Ni2 -132.6(3) . .
C1 Ni3 Ni4 Ni2 29.1(2) . .
C6 Ni3 Ni4 Ni2 129.1(3) 5_656 .
Co2 Ni3 Ni4 Ni2 87.55(4) 5_656 .
Ni2 Ni3 Ni4 Ni2 87.55(4) 5_656 .
Ni1 Ni3 Ni4 Ni2 -14.81(3) . .
Ni3 Ni3 Ni4 Ni2 39.80(2) 6_556 .
C6' Ni2 Ni4 C2 122.9(11) . .
C6 Ni2 Ni4 C2 99.7(4) 6_556 .
C6 Ni2 Ni4 C2 -179.5(7) . .
C5 Ni2 Ni4 C2 3.9(3) . .
C1 Ni2 Ni4 C2 -137.0(3) 5_656 .
C1 Ni2 Ni4 C2 -82.1(3) . .
Ni1 Ni2 Ni4 C2 -33.9(3) . .
Ni3 Ni2 Ni4 C2 -160.4(3) 5_656 .
Ni3 Ni2 Ni4 C2 153.0(3) 2_655 .
Ni4 Ni2 Ni4 C2 -109.3(3) 5_656 .
C6' Ni2 Ni4 C2 2.8(11) . 2_655
C6 Ni2 Ni4 C2 -20.4(4) 6_556 2_655
C6 Ni2 Ni4 C2 60.4(7) . 2_655
C5 Ni2 Ni4 C2 -116.2(3) . 2_655
C1 Ni2 Ni4 C2 102.9(3) 5_656 2_655
C1 Ni2 Ni4 C2 157.8(3) . 2_655
Ni1 Ni2 Ni4 C2 -154.0(2) . 2_655
Ni3 Ni2 Ni4 C2 79.6(2) 5_656 2_655
Ni3 Ni2 Ni4 C2 32.9(2) 2_655 2_655
Ni4 Ni2 Ni4 C2 130.6(2) 5_656 2_655
C6' Ni2 Ni4 C1 -100.1(11) . 5_656
C6 Ni2 Ni4 C1 -123.3(4) 6_556 5_656
C6 Ni2 Ni4 C1 -42.5(7) . 5_656
C5 Ni2 Ni4 C1 140.9(3) . 5_656
C1 Ni2 Ni4 C1 54.9(4) . 5_656
Ni1 Ni2 Ni4 C1 103.1(2) . 5_656
Ni3 Ni2 Ni4 C1 -23.4(2) 5_656 5_656
Ni3 Ni2 Ni4 C1 -70.0(2) 2_655 5_656
Ni4 Ni2 Ni4 C1 27.7(2) 5_656 5_656
C6' Ni2 Ni4 C1 -155.0(11) . .
C6 Ni2 Ni4 C1 -178.2(4) 6_556 .
C6 Ni2 Ni4 C1 -97.4(7) . .
C5 Ni2 Ni4 C1 86.0(3) . .
C1 Ni2 Ni4 C1 -54.9(4) 5_656 .
Ni1 Ni2 Ni4 C1 48.2(2) . .
Ni3 Ni2 Ni4 C1 -78.2(2) 5_656 .
Ni3 Ni2 Ni4 C1 -124.9(2) 2_655 .
Ni4 Ni2 Ni4 C1 -27.2(2) 5_656 .
C6' Ni2 Ni4 Ni3 -30.1(11) . 2_655
C6 Ni2 Ni4 Ni3 -53.3(3) 6_556 2_655
C6 Ni2 Ni4 Ni3 27.5(7) . 2_655
C5 Ni2 Ni4 Ni3 -149.1(2) . 2_655
C1 Ni2 Ni4 Ni3 70.0(2) 5_656 2_655
C1 Ni2 Ni4 Ni3 124.9(2) . 2_655
Ni1 Ni2 Ni4 Ni3 173.12(3) . 2_655
Ni3 Ni2 Ni4 Ni3 46.64(3) 5_656 2_655
Ni4 Ni2 Ni4 Ni3 97.70(3) 5_656 2_655
C6' Ni2 Ni4 Ni3 173.2(11) . .
C6 Ni2 Ni4 Ni3 150.0(3) 6_556 .
C6 Ni2 Ni4 Ni3 -129.2(7) . .
C5 Ni2 Ni4 Ni3 54.2(2) . .
C1 Ni2 Ni4 Ni3 -86.7(2) 5_656 .
C1 Ni2 Ni4 Ni3 -31.8(2) . .
Ni1 Ni2 Ni4 Ni3 16.43(3) . .
Ni3 Ni2 Ni4 Ni3 -110.04(3) 5_656 .
Ni3 Ni2 Ni4 Ni3 -156.68(4) 2_655 .
Ni4 Ni2 Ni4 Ni3 -58.99(3) 5_656 .
C6' Ni2 Ni4 Ni2 -127.8(11) . 5_656
C6 Ni2 Ni4 Ni2 -151.0(3) 6_556 5_656
C6 Ni2 Ni4 Ni2 -70.2(7) . 5_656
C5 Ni2 Ni4 Ni2 113.2(2) . 5_656
C1 Ni2 Ni4 Ni2 -27.7(2) 5_656 5_656
C1 Ni2 Ni4 Ni2 27.2(2) . 5_656
Ni1 Ni2 Ni4 Ni2 75.42(2) . 5_656
Ni3 Ni2 Ni4 Ni2 -51.05(2) 5_656 5_656
Ni3 Ni2 Ni4 Ni2 -97.70(3) 2_655 5_656
Ni4 Ni2 Ni4 Ni2 0.0 5_656 5_656
C6' Ni2 Ni4 Co2 -127.8(11) . 5_656
C6 Ni2 Ni4 Co2 -151.0(3) 6_556 5_656
C6 Ni2 Ni4 Co2 -70.2(7) . 5_656
C5 Ni2 Ni4 Co2 113.2(2) . 5_656
C1 Ni2 Ni4 Co2 -27.7(2) 5_656 5_656
C1 Ni2 Ni4 Co2 27.2(2) . 5_656
Ni1 Ni2 Ni4 Co2 75.42(2) . 5_656
Ni3 Ni2 Ni4 Co2 -51.05(2) 5_656 5_656
Ni3 Ni2 Ni4 Co2 -97.70(3) 2_655 5_656
Ni4 Ni2 Ni4 Co2 0.0 5_656 5_656
C4 Ni1 C1 C1 180.0 . 5_656
C5 Ni1 C1 C1 0.0 . 5_656
Ni2 Ni1 C1 C1 0.0 . 5_656
Ni3 Ni1 C1 C1 140.61(9) 6_556 5_656
Ni3 Ni1 C1 C1 -140.61(9) . 5_656
C4 Ni1 C1 Ni4 103.5(2) . 5_656
C5 Ni1 C1 Ni4 -76.5(2) . 5_656
Ni2 Ni1 C1 Ni4 -76.5(2) . 5_656
Ni3 Ni1 C1 Ni4 64.10(14) 6_556 5_656
Ni3 Ni1 C1 Ni4 142.9(3) . 5_656
C4 Ni1 C1 Ni4 -103.5(2) . .
C5 Ni1 C1 Ni4 76.5(2) . .
Ni2 Ni1 C1 Ni4 76.5(2) . .
Ni3 Ni1 C1 Ni4 -142.9(3) 6_556 .
Ni3 Ni1 C1 Ni4 -64.10(14) . .
C4 Ni1 C1 Ni3 39.39(9) . 6_556
C5 Ni1 C1 Ni3 -140.61(9) . 6_556
Ni2 Ni1 C1 Ni3 -140.61(9) . 6_556
Ni3 Ni1 C1 Ni3 78.79(18) . 6_556
C4 Ni1 C1 Ni3 -39.39(9) . .
C5 Ni1 C1 Ni3 140.61(9) . .
Ni2 Ni1 C1 Ni3 140.61(9) . .
Ni3 Ni1 C1 Ni3 -78.79(18) 6_556 .
C4 Ni1 C1 Ni2 0.0 . 5_656
C5 Ni1 C1 Ni2 180.0 . 5_656
Ni2 Ni1 C1 Ni2 180.0 . 5_656
Ni3 Ni1 C1 Ni2 -39.39(9) 6_556 5_656
Ni3 Ni1 C1 Ni2 39.39(9) . 5_656
C4 Ni1 C1 Co2 0.0 . 5_656
C5 Ni1 C1 Co2 180.0 . 5_656
Ni2 Ni1 C1 Co2 180.0 . 5_656
Ni3 Ni1 C1 Co2 -39.39(9) 6_556 5_656
Ni3 Ni1 C1 Co2 39.39(9) . 5_656
C4 Ni1 C1 Ni2 180.0 . .
C5 Ni1 C1 Ni2 0.0 . .
Ni3 Ni1 C1 Ni2 140.61(9) 6_556 .
Ni3 Ni1 C1 Ni2 -140.61(9) . .
C2 Ni4 C1 C1 -164.9(5) . 5_656
C2 Ni4 C1 C1 27.2(8) 2_655 5_656
Ni3 Ni4 C1 C1 25.1(5) 2_655 5_656
Ni3 Ni4 C1 C1 -149.2(6) . 5_656
Ni2 Ni4 C1 C1 -72.7(4) 5_656 5_656
Co2 Ni4 C1 C1 -72.7(4) 5_656 5_656
Ni2 Ni4 C1 C1 69.9(4) . 5_656
C2 Ni4 C1 Ni1 57.0(4) . .
C2 Ni4 C1 Ni1 -110.9(5) 2_655 .
C1 Ni4 C1 Ni1 -138.1(7) 5_656 .
Ni3 Ni4 C1 Ni1 -112.9(2) 2_655 .
Ni3 Ni4 C1 Ni1 72.7(2) . .
Ni2 Ni4 C1 Ni1 149.2(4) 5_656 .
Co2 Ni4 C1 Ni1 149.2(4) 5_656 .
Ni2 Ni4 C1 Ni1 -68.2(2) . .
C2 Ni4 C1 Ni4 -164.9(5) . 5_656
C2 Ni4 C1 Ni4 27.2(8) 2_655 5_656
C1 Ni4 C1 Ni4 0.0 5_656 5_656
Ni3 Ni4 C1 Ni4 25.1(5) 2_655 5_656
Ni3 Ni4 C1 Ni4 -149.2(6) . 5_656
Ni2 Ni4 C1 Ni4 -72.7(4) 5_656 5_656
Co2 Ni4 C1 Ni4 -72.7(4) 5_656 5_656
Ni2 Ni4 C1 Ni4 69.9(4) . 5_656
C2 Ni4 C1 Ni3 -37.7(6) . 6_556
C2 Ni4 C1 Ni3 154.3(5) 2_655 6_556
C1 Ni4 C1 Ni3 127.1(8) 5_656 6_556
Ni3 Ni4 C1 Ni3 152.3(5) 2_655 6_556
Ni3 Ni4 C1 Ni3 -22.0(4) . 6_556
Ni2 Ni4 C1 Ni3 54.5(4) 5_656 6_556
Co2 Ni4 C1 Ni3 54.5(4) 5_656 6_556
Ni2 Ni4 C1 Ni3 -163.0(6) . 6_556
C2 Ni4 C1 Ni3 -15.7(3) . .
C2 Ni4 C1 Ni3 176.3(4) 2_655 .
C1 Ni4 C1 Ni3 149.2(6) 5_656 .
Ni3 Ni4 C1 Ni3 174.33(10) 2_655 .
Ni2 Ni4 C1 Ni3 76.49(17) 5_656 .
Co2 Ni4 C1 Ni3 76.49(17) 5_656 .
Ni2 Ni4 C1 Ni3 -140.9(2) . .
C2 Ni4 C1 Ni2 -92.2(3) . 5_656
C2 Ni4 C1 Ni2 99.8(5) 2_655 5_656
C1 Ni4 C1 Ni2 72.7(4) 5_656 5_656
Ni3 Ni4 C1 Ni2 97.84(14) 2_655 5_656
Ni3 Ni4 C1 Ni2 -76.49(17) . 5_656
Co2 Ni4 C1 Ni2 0.0 5_656 5_656
Ni2 Ni4 C1 Ni2 142.6(3) . 5_656
C2 Ni4 C1 Co2 -92.2(3) . 5_656
C2 Ni4 C1 Co2 99.8(5) 2_655 5_656
C1 Ni4 C1 Co2 72.7(4) 5_656 5_656
Ni3 Ni4 C1 Co2 97.84(14) 2_655 5_656
Ni3 Ni4 C1 Co2 -76.49(17) . 5_656
Ni2 Ni4 C1 Co2 0.0 5_656 5_656
Ni2 Ni4 C1 Co2 142.6(3) . 5_656
C2 Ni4 C1 Ni2 125.2(2) . .
C2 Ni4 C1 Ni2 -42.7(5) 2_655 .
C1 Ni4 C1 Ni2 -69.9(4) 5_656 .
Ni3 Ni4 C1 Ni2 -44.75(14) 2_655 .
Ni3 Ni4 C1 Ni2 140.9(2) . .
Ni2 Ni4 C1 Ni2 -142.6(3) 5_656 .
Co2 Ni4 C1 Ni2 -142.6(3) 5_656 .
C3 Ni3 C1 C1 -166.4(6) . 5_656
C2 Ni3 C1 C1 51.7(7) . 5_656
C6 Ni3 C1 C1 -44.2(7) 5_656 5_656
Ni4 Ni3 C1 C1 37.6(5) . 5_656
Co2 Ni3 C1 C1 -51.4(6) 5_656 5_656
Ni2 Ni3 C1 C1 -51.4(6) 5_656 5_656
Ni1 Ni3 C1 C1 148.7(7) . 5_656
Ni3 Ni3 C1 C1 -129.1(7) 6_556 5_656
C3 Ni3 C1 Ni1 44.9(6) . .
C2 Ni3 C1 Ni1 -97.0(2) . .
C6 Ni3 C1 Ni1 167.1(3) 5_656 .
Ni4 Ni3 C1 Ni1 -111.05(18) . .
Co2 Ni3 C1 Ni1 159.92(18) 5_656 .
Ni2 Ni3 C1 Ni1 159.92(18) 5_656 .
Ni3 Ni3 C1 Ni1 82.21(15) 6_556 .
C3 Ni3 C1 Ni4 -58.2(8) . 5_656
C2 Ni3 C1 Ni4 159.9(5) . 5_656
C6 Ni3 C1 Ni4 64.0(6) 5_656 5_656
Ni4 Ni3 C1 Ni4 145.8(6) . 5_656
Co2 Ni3 C1 Ni4 56.8(4) 5_656 5_656
Ni2 Ni3 C1 Ni4 56.8(4) 5_656 5_656
Ni1 Ni3 C1 Ni4 -103.1(5) . 5_656
Ni3 Ni3 C1 Ni4 -20.9(3) 6_556 5_656
C3 Ni3 C1 Ni4 156.0(5) . .
C2 Ni3 C1 Ni4 14.0(3) . .
C6 Ni3 C1 Ni4 -81.8(3) 5_656 .
Co2 Ni3 C1 Ni4 -89.03(15) 5_656 .
Ni2 Ni3 C1 Ni4 -89.03(15) 5_656 .
Ni1 Ni3 C1 Ni4 111.05(18) . .
Ni3 Ni3 C1 Ni4 -166.7(2) 6_556 .
C3 Ni3 C1 Ni3 -37.3(6) . 6_556
C2 Ni3 C1 Ni3 -179.2(2) . 6_556
C6 Ni3 C1 Ni3 84.9(3) 5_656 6_556
Ni4 Ni3 C1 Ni3 166.7(2) . 6_556
Co2 Ni3 C1 Ni3 77.71(14) 5_656 6_556
Ni2 Ni3 C1 Ni3 77.71(14) 5_656 6_556
Ni1 Ni3 C1 Ni3 -82.21(15) . 6_556
C3 Ni3 C1 Ni2 -115.0(6) . 5_656
C2 Ni3 C1 Ni2 103.1(2) . 5_656
C6 Ni3 C1 Ni2 7.2(3) 5_656 5_656
Ni4 Ni3 C1 Ni2 89.03(15) . 5_656
Co2 Ni3 C1 Ni2 0.0 5_656 5_656
Ni1 Ni3 C1 Ni2 -159.92(18) . 5_656
Ni3 Ni3 C1 Ni2 -77.71(14) 6_556 5_656
C3 Ni3 C1 Co2 -115.0(6) . 5_656
C2 Ni3 C1 Co2 103.1(2) . 5_656
C6 Ni3 C1 Co2 7.2(3) 5_656 5_656
Ni4 Ni3 C1 Co2 89.03(15) . 5_656
Ni2 Ni3 C1 Co2 0.0 5_656 5_656
Ni1 Ni3 C1 Co2 -159.92(18) . 5_656
Ni3 Ni3 C1 Co2 -77.71(14) 6_556 5_656
C3 Ni3 C1 Ni2 98.8(6) . .
C2 Ni3 C1 Ni2 -43.1(4) . .
C6 Ni3 C1 Ni2 -139.0(4) 5_656 .
Ni4 Ni3 C1 Ni2 -57.2(2) . .
Co2 Ni3 C1 Ni2 -146.2(4) 5_656 .
Ni2 Ni3 C1 Ni2 -146.2(4) 5_656 .
Ni1 Ni3 C1 Ni2 53.9(3) . .
Ni3 Ni3 C1 Ni2 136.1(4) 6_556 .
C6' Ni2 C1 C1 0.0 . 5_656
C6 Ni2 C1 C1 -68.5(4) 6_556 5_656
C6 Ni2 C1 C1 68.5(4) . 5_656
C5 Ni2 C1 C1 180.0 . 5_656
Ni1 Ni2 C1 C1 180.0 . 5_656
Ni3 Ni2 C1 C1 30.75(2) 5_656 5_656
Ni3 Ni2 C1 C1 -30.75(2) 2_655 5_656
Ni4 Ni2 C1 C1 70.85(14) 5_656 5_656
Ni4 Ni2 C1 C1 -70.85(14) . 5_656
C6' Ni2 C1 Ni1 180.0 . .
C6 Ni2 C1 Ni1 111.5(4) 6_556 .
C6 Ni2 C1 Ni1 -111.5(4) . .
C5 Ni2 C1 Ni1 0.0 . .
C1 Ni2 C1 Ni1 180.0 5_656 .
Ni3 Ni2 C1 Ni1 -149.25(2) 5_656 .
Ni3 Ni2 C1 Ni1 149.25(2) 2_655 .
Ni4 Ni2 C1 Ni1 -109.15(14) 5_656 .
Ni4 Ni2 C1 Ni1 109.15(14) . .
C6' Ni2 C1 Ni4 -70.85(14) . 5_656
C6 Ni2 C1 Ni4 -139.4(4) 6_556 5_656
C6 Ni2 C1 Ni4 -2.3(5) . 5_656
C5 Ni2 C1 Ni4 109.15(14) . 5_656
C1 Ni2 C1 Ni4 -70.85(14) 5_656 5_656
Ni1 Ni2 C1 Ni4 109.15(14) . 5_656
Ni3 Ni2 C1 Ni4 -40.10(13) 5_656 5_656
Ni3 Ni2 C1 Ni4 -101.60(15) 2_655 5_656
Ni4 Ni2 C1 Ni4 -141.7(3) . 5_656
C6' Ni2 C1 Ni4 70.85(14) . .
C6 Ni2 C1 Ni4 2.3(5) 6_556 .
C6 Ni2 C1 Ni4 139.4(4) . .
C5 Ni2 C1 Ni4 -109.15(14) . .
C1 Ni2 C1 Ni4 70.85(14) 5_656 .
Ni1 Ni2 C1 Ni4 -109.15(14) . .
Ni3 Ni2 C1 Ni4 101.60(15) 5_656 .
Ni3 Ni2 C1 Ni4 40.10(13) 2_655 .
Ni4 Ni2 C1 Ni4 141.7(3) 5_656 .
C6' Ni2 C1 Ni3 -122.8(3) . 6_556
C6 Ni2 C1 Ni3 168.7(4) 6_556 6_556
C6 Ni2 C1 Ni3 -54.2(6) . 6_556
C5 Ni2 C1 Ni3 57.2(3) . 6_556
C1 Ni2 C1 Ni3 -122.8(3) 5_656 6_556
Ni1 Ni2 C1 Ni3 57.2(3) . 6_556
Ni3 Ni2 C1 Ni3 -92.0(3) 5_656 6_556
Ni3 Ni2 C1 Ni3 -153.5(3) 2_655 6_556
Ni4 Ni2 C1 Ni3 -51.90(17) 5_656 6_556
Ni4 Ni2 C1 Ni3 166.4(4) . 6_556
C6' Ni2 C1 Ni3 122.8(3) . .
C6 Ni2 C1 Ni3 54.2(6) 6_556 .
C6 Ni2 C1 Ni3 -168.7(4) . .
C5 Ni2 C1 Ni3 -57.2(3) . .
C1 Ni2 C1 Ni3 122.8(3) 5_656 .
Ni1 Ni2 C1 Ni3 -57.2(3) . .
Ni3 Ni2 C1 Ni3 153.5(3) 5_656 .
Ni3 Ni2 C1 Ni3 92.0(3) 2_655 .
Ni4 Ni2 C1 Ni3 -166.4(4) 5_656 .
Ni4 Ni2 C1 Ni3 51.90(17) . .
C6' Ni2 C1 Ni2 0.0 . 5_656
C6 Ni2 C1 Ni2 -68.5(4) 6_556 5_656
C6 Ni2 C1 Ni2 68.5(4) . 5_656
C5 Ni2 C1 Ni2 180.0 . 5_656
C1 Ni2 C1 Ni2 0.0 5_656 5_656
Ni1 Ni2 C1 Ni2 180.0 . 5_656
Ni3 Ni2 C1 Ni2 30.75(2) 5_656 5_656
Ni3 Ni2 C1 Ni2 -30.75(2) 2_655 5_656
Ni4 Ni2 C1 Ni2 70.85(14) 5_656 5_656
Ni4 Ni2 C1 Ni2 -70.85(14) . 5_656
C6' Ni2 C1 Co2 0.0 . 5_656
C6 Ni2 C1 Co2 -68.5(4) 6_556 5_656
C6 Ni2 C1 Co2 68.5(4) . 5_656
C5 Ni2 C1 Co2 180.0 . 5_656
C1 Ni2 C1 Co2 0.0 5_656 5_656
Ni1 Ni2 C1 Co2 180.0 . 5_656
Ni3 Ni2 C1 Co2 30.75(2) 5_656 5_656
Ni3 Ni2 C1 Co2 -30.75(2) 2_655 5_656
Ni4 Ni2 C1 Co2 70.85(14) 5_656 5_656
Ni4 Ni2 C1 Co2 -70.85(14) . 5_656
C2 Ni4 C2 O2 6.4(11) 2_655 .
C1 Ni4 C2 O2 174.7(10) 5_656 .
C1 Ni4 C2 O2 -166.9(12) . .
Ni3 Ni4 C2 O2 -13.0(17) 2_655 .
Ni3 Ni4 C2 O2 177.2(14) . .
Ni2 Ni4 C2 O2 142.4(12) 5_656 .
Co2 Ni4 C2 O2 142.4(12) 5_656 .
Ni2 Ni4 C2 O2 -113.8(12) . .
C2 Ni4 C2 Ni3 -170.7(3) 2_655 .
C1 Ni4 C2 Ni3 -2.5(6) 5_656 .
C1 Ni4 C2 Ni3 15.9(3) . .
Ni3 Ni4 C2 Ni3 169.9(4) 2_655 .
Ni2 Ni4 C2 Ni3 -34.7(2) 5_656 .
Co2 Ni4 C2 Ni3 -34.7(2) 5_656 .
Ni2 Ni4 C2 Ni3 69.0(3) . .
C3 Ni3 C2 O2 6.6(9) . .
C1 Ni3 C2 O2 166.6(8) . .
C6 Ni3 C2 O2 -95.6(9) 5_656 .
Ni4 Ni3 C2 O2 -178.0(10) . .
Co2 Ni3 C2 O2 -138.5(8) 5_656 .
Ni2 Ni3 C2 O2 -138.5(8) 5_656 .
Ni1 Ni3 C2 O2 118.1(8) . .
Ni3 Ni3 C2 O2 165.2(5) 6_556 .
C3 Ni3 C2 Ni4 -175.4(3) . .
C1 Ni3 C2 Ni4 -15.4(3) . .
C6 Ni3 C2 Ni4 82.3(3) 5_656 .
Co2 Ni3 C2 Ni4 39.5(2) 5_656 .
Ni2 Ni3 C2 Ni4 39.5(2) 5_656 .
Ni1 Ni3 C2 Ni4 -63.9(2) . .
Ni3 Ni3 C2 Ni4 -16.8(6) 6_556 .
C2 Ni3 C3 O3 109(100) . .
C1 Ni3 C3 O3 -33(100) . .
C6 Ni3 C3 O3 -154(100) 5_656 .
Ni4 Ni3 C3 O3 101(100) . .
Co2 Ni3 C3 O3 -120(100) 5_656 .
Ni2 Ni3 C3 O3 -120(100) 5_656 .
Ni1 Ni3 C3 O3 0(100) . .
Ni3 Ni3 C3 O3 -62(100) 6_556 .
C5 Ni1 C4 O4 180.0 . .
C1 Ni1 C4 O4 0.0 . .
Ni2 Ni1 C4 O4 180.0 . .
Ni3 Ni1 C4 O4 30.67(3) 6_556 .
Ni3 Ni1 C4 O4 -30.67(3) . .
C6' Ni2 C5 O5 0.0 . .
C6 Ni2 C5 O5 47.0(4) 6_556 .
C6 Ni2 C5 O5 -47.0(4) . .
C1 Ni2 C5 O5 180.0 5_656 .
C1 Ni2 C5 O5 180.0 . .
Ni1 Ni2 C5 O5 180.0 . .
Ni3 Ni2 C5 O5 -80.2(4) 5_656 .
Ni3 Ni2 C5 O5 80.2(4) 2_655 .
Ni4 Ni2 C5 O5 -131.28(8) 5_656 .
Ni4 Ni2 C5 O5 131.28(8) . .
C6' Ni2 C5 Ni1 180.0 . .
C6 Ni2 C5 Ni1 -133.0(4) 6_556 .
C6 Ni2 C5 Ni1 133.0(4) . .
C1 Ni2 C5 Ni1 0.0 5_656 .
C1 Ni2 C5 Ni1 0.0 . .
Ni3 Ni2 C5 Ni1 99.8(4) 5_656 .
Ni3 Ni2 C5 Ni1 -99.8(4) 2_655 .
Ni4 Ni2 C5 Ni1 48.72(8) 5_656 .
Ni4 Ni2 C5 Ni1 -48.72(8) . .
C4 Ni1 C5 O5 0.0 . .
C1 Ni1 C5 O5 180.0 . .
Ni2 Ni1 C5 O5 180.0 . .
Ni3 Ni1 C5 O5 127.3(2) 6_556 .
Ni3 Ni1 C5 O5 -127.3(2) . .
C4 Ni1 C5 Ni2 180.0 . .
C1 Ni1 C5 Ni2 0.0 . .
Ni3 Ni1 C5 Ni2 -52.7(2) 6_556 .
Ni3 Ni1 C5 Ni2 52.7(2) . .
C6' Ni2 C6 O6 -73(3) . .
C6 Ni2 C6 O6 -76(2) 6_556 .
C5 Ni2 C6 O6 23(2) . .
C1 Ni2 C6 O6 175(2) 5_656 .
C1 Ni2 C6 O6 136(2) . .
Ni1 Ni2 C6 O6 71(2) . .
Ni3 Ni2 C6 O6 -177(2) 5_656 .
Ni3 Ni2 C6 O6 -132(2) 2_655 .
Ni4 Ni2 C6 O6 134(2) 5_656 .
Ni4 Ni2 C6 O6 -153.8(17) . .
C6' Ni2 C6 Ni3 103.7(16) . 5_656
C6 Ni2 C6 Ni3 100.9(4) 6_556 5_656
C5 Ni2 C6 Ni3 -160.1(3) . 5_656
C1 Ni2 C6 Ni3 -8.5(4) 5_656 5_656
C1 Ni2 C6 Ni3 -47.1(5) . 5_656
Ni1 Ni2 C6 Ni3 -112.5(2) . 5_656
Ni3 Ni2 C6 Ni3 44.6(3) 2_655 5_656
Ni4 Ni2 C6 Ni3 -48.8(2) 5_656 5_656
Ni4 Ni2 C6 Ni3 23.1(8) . 5_656
C6 Ni2 C6' O6' -92.0(11) 6_556 .
C6 Ni2 C6' O6' 92.0(11) . .
C5 Ni2 C6' O6' 0.0 . .
C1 Ni2 C6' O6' 180.0 5_656 .
C1 Ni2 C6' O6' 180.0 . .
Ni1 Ni2 C6' O6' 0.0 . .
Ni3 Ni2 C6' O6' 148.38(14) 5_656 .
Ni3 Ni2 C6' O6' -148.38(14) 2_655 .
Ni4 Ni2 C6' O6' 124.6(6) 5_656 .
Ni4 Ni2 C6' O6' -124.6(6) . .
C113 N1 C101 C102 -125.1(14) . .
C113 N1 C101 C102 115.0(14) 2_665 .
C111 N1 C101 C102 44(10) 2_665 .
C111 N1 C101 C102 -7.1(13) . .
C103 N1 C101 C102 57.3(10) 2_665 .
C103 N1 C101 C102 -62.8(10) . .
C101 N1 C101 C102 177.3(11) 2_665 .
C113 N1 C103 C104 5.6(14) . .
C113 N1 C103 C104 -86(14) 2_665 .
C111 N1 C103 C104 128.7(14) 2_665 .
C111 N1 C103 C104 -121.6(14) . .
C103 N1 C103 C104 -178.7(11) 2_665 .
C101 N1 C103 C104 -57.3(11) . .
C101 N1 C103 C104 59.8(11) 2_665 .
C113 N1 C111 C112 65(3) . .
C113 N1 C111 C112 -58(3) 2_665 .
C111 N1 C111 C112 -176(3) 2_665 .
C103 N1 C111 C112 -118(3) 2_665 .
C103 N1 C111 C112 119(3) . .
C101 N1 C111 C112 -1(2) . .
C101 N1 C111 C112 133(9) 2_665 .
C113 N1 C113 C114 -178(3) 2_665 .
C111 N1 C113 C114 -54(3) 2_665 .
C111 N1 C113 C114 56(3) . .
C103 N1 C113 C114 -89(14) 2_665 .
C103 N1 C113 C114 6(3) . .
C101 N1 C113 C114 125(3) . .
C101 N1 C113 C114 -118(3) 2_665 .
C203 N2 C201 C202 -64(4) . .
C203 N2 C201 C202 -168(13) 6_556 .
C203 N2 C201 C202 12(13) 2_765 .
C203 N2 C201 C202 116(4) 5_766 .
C201 N2 C201 C202 -53(3) 2_765 .
C201 N2 C201 C202 96(100) 5_766 .
C201 N2 C201 C202 127(3) 6_556 .
C205 N2 C201 C202 -121(4) 5_766 .
C205 N2 C201 C202 59(4) . .
C205 N2 C201 C202 6(3) 6_556 .
C205 N2 C201 C202 -174(3) 2_765 .
C203 N2 C203 C204 106(3) 6_556 .
C203 N2 C203 C204 -74(3) 2_765 .
C203 N2 C203 C204 -89(100) 5_766 .
C201 N2 C203 C204 178(17) 2_765 .
C201 N2 C203 C204 118(4) 5_766 .
C201 N2 C203 C204 -62(4) . .
C201 N2 C203 C204 -2(17) 6_556 .
C205 N2 C203 C204 -9(3) 5_766 .
C205 N2 C203 C204 171(3) . .
C205 N2 C203 C204 -138(3) 6_556 .
C205 N2 C203 C204 42(3) 2_765 .
C203 N2 C205 C206 -172(3) . .
C203 N2 C205 C206 -109(3) 6_556 .
C203 N2 C205 C206 71(3) 2_765 .
C203 N2 C205 C206 8(3) 5_766 .
C201 N2 C205 C206 -174(3) 2_765 .
C201 N2 C205 C206 -118(3) 5_766 .
C201 N2 C205 C206 62(3) . .
C201 N2 C205 C206 6(3) 6_556 .
C205 N2 C205 C206 -51(100) 5_766 .
C205 N2 C205 C206 129(2) 6_556 .
C205 N2 C205 C206 -51(2) 2_765 .
C203 N2 C207 C208 64(3) . .
C203 N2 C207 C208 9(3) 6_556 .
C203 N2 C207 C208 -171(3) 2_765 .
C203 N2 C207 C208 -116(3) 5_766 .
C201 N2 C207 C208 54(3) 2_765 .
C201 N2 C207 C208 5(3) 5_766 .
C201 N2 C207 C208 -175(3) . .
C201 N2 C207 C208 -126(3) 6_556 .
C205 N2 C207 C208 127(4) 5_766 .
C205 N2 C207 C208 -53(4) . .
C205 N2 C207 C208 -41(12) 6_556 .
C205 N2 C207 C208 139(12) 2_765 .
